data_1574789
loop_
_publ_author_name
'Knez, Damijan'
'\<Sterman, Andrej'
'Sosi\<c, Izidor'
'Perdih, Franc'
'Nu\~nez, Gonzalo D.'
'Knafli\<c, Tilen'
'Ar\<con, Denis'
'Besora, Maria'
'Carb\'o, Jorge J.'
'Fern\'andez, Elena'
'\<Casar, Zdenko'

_publ_section_title
;
 Access to amidines via C(sp2)--N coupling of trifluoroborate-iminiums
 with N-fluorobenzenesulfonimide
;
_journal_issue 26
_journal_name_full 'Chemical Science'
_journal_page_first 12012
_journal_page_last 12023
_journal_paper_doi 10.1039/D5SC02912K
_journal_volume 16
_journal_year 2025
_chemical_formula_moiety 'C14 H14 N2 O3 S'
_chemical_formula_sum 'C14 H14 N2 O3 S'
_chemical_formula_weight 290.33
_space_group_crystal_system orthorhombic
_space_group_IT_number 61
_space_group_name_Hall '-P 2ac 2ab'
_space_group_name_H-M_alt 'P b c a'
_atom_sites_solution_hydrogens mixed
_atom_sites_solution_primary dual
_audit_creation_method SHELXL-2018/3
_audit_update_record
;
2024-11-08 deposited with the CCDC.	2025-05-22 downloaded from the CCDC.
;
_cell_angle_alpha 90
_cell_angle_beta 90
_cell_angle_gamma 90
_cell_formula_units_Z 8
_cell_length_a 14.3193(2)
_cell_length_b 7.07640(10)
_cell_length_c 27.0199(3)
_cell_measurement_reflns_used 7464
_cell_measurement_temperature 150.00(10)
_cell_measurement_theta_max 76.3610
_cell_measurement_theta_min 3.2160
_cell_volume 2737.90(6)
_computing_cell_refinement 'CrysAlisPro 1.171.43.95a (Rigaku OD, 2023)'
_computing_data_collection 'CrysAlisPro 1.171.43.95a (Rigaku OD, 2023)'
_computing_data_reduction 'CrysAlisPro 1.171.43.95a (Rigaku OD, 2023)'
_computing_structure_refinement 'SHELXL-2018/3 (Sheldrick, 2018)'
_computing_structure_solution 'SHELXT 2018/2 (Sheldrick, 2018)'
_diffrn_ambient_temperature 150.00(10)
_diffrn_detector 'CCD plate'
_diffrn_detector_area_resol_mean 10.4933
_diffrn_detector_type Atlas
_diffrn_measured_fraction_theta_full 1.000
_diffrn_measured_fraction_theta_max 1.000
_diffrn_measurement_device 'four-circle diffractometer'
_diffrn_measurement_device_type 'SuperNova, Dual, Cu at zero, Atlas'
_diffrn_measurement_method '\w scans'
_diffrn_radiation_type CuK\a
_diffrn_radiation_wavelength 1.54184
_diffrn_reflns_av_R_equivalents 0.0555
_diffrn_reflns_av_unetI/netI 0.0323
_diffrn_reflns_Laue_measured_fraction_full 1.000
_diffrn_reflns_Laue_measured_fraction_max 1.000
_diffrn_reflns_limit_h_max 17
_diffrn_reflns_limit_h_min -17
_diffrn_reflns_limit_k_max 8
_diffrn_reflns_limit_k_min -5
_diffrn_reflns_limit_l_max 29
_diffrn_reflns_limit_l_min -32
_diffrn_reflns_number 13827
_diffrn_reflns_point_group_measured_fraction_full 1.000
_diffrn_reflns_point_group_measured_fraction_max 1.000
_diffrn_reflns_theta_full 67.684
_diffrn_reflns_theta_max 70.074
_diffrn_reflns_theta_min 3.271
_diffrn_source 'micro-focus sealed X-ray tube'
_exptl_absorpt_coefficient_mu 2.190
_exptl_absorpt_correction_T_max 1.00000
_exptl_absorpt_correction_T_min 0.06379
_exptl_absorpt_correction_type multi-scan
_exptl_absorpt_process_details
;
CrysAlisPro 1.171.43.95a (Rigaku Oxford Diffraction, 2023)
Empirical absorption correction using spherical harmonics,
implemented in SCALE3 ABSPACK scaling algorithm.
;
_exptl_crystal_colour colourless
_exptl_crystal_density_diffrn 1.409
_exptl_crystal_description needle
_exptl_crystal_F_000 1216
_exptl_crystal_size_max 0.600
_exptl_crystal_size_mid 0.150
_exptl_crystal_size_min 0.150
_refine_diff_density_max 0.255
_refine_diff_density_min -0.423
_refine_diff_density_rms 0.067
_refine_ls_extinction_coef 0.0032(3)
_refine_ls_extinction_expression Fc^*^=kFc[1+0.001xFc^2^\l^3^/sin(2\q)]^-1/4^
_refine_ls_extinction_method 'SHELXL-2018/3 (Sheldrick 2018)'
_refine_ls_goodness_of_fit_ref 1.069
_refine_ls_hydrogen_treatment mixed
_refine_ls_matrix_type full
_refine_ls_number_parameters 189
_refine_ls_number_reflns 2602
_refine_ls_number_restraints 2
_refine_ls_restrained_S_all 1.068
_refine_ls_R_factor_all 0.0452
_refine_ls_R_factor_gt 0.0388
_refine_ls_shift/su_max 0.001
_refine_ls_shift/su_mean 0.000
_refine_ls_structure_factor_coef Fsqd
_refine_ls_weighting_details 'w=1/[\s^2^(Fo^2^)+(0.0651P)^2^+0.8878P] where P=(Fo^2^+2Fc^2^)/3'
_refine_ls_weighting_scheme calc
_refine_ls_wR_factor_gt 0.1026
_refine_ls_wR_factor_ref 0.1106
_reflns_Friedel_coverage 0.000
_reflns_number_gt 2271
_reflns_number_total 2602
_reflns_threshold_expression 'I > 2\s(I)'
_cod_data_source_file d5sc02912k2.cif
_cod_data_source_block structure2m-cua387
_cod_depositor_comments 'Adding full bibliography for 1574783--1574790.cif.'
_cod_database_code 1574789
_shelx_shelxl_version_number 2018/3
_shelx_space_group_comment
;
The symmetry employed for this shelxl refinement is uniquely defined
by the following loop, which should always be used as a source of
symmetry information in preference to the above space-group names.
They are only intended as comments.
;
_shelx_estimated_absorpt_t_min 0.353
_shelx_estimated_absorpt_t_max 0.735

loop_
_space_group_symop_operation_xyz
'x, y, z'
'-x+1/2, -y, z+1/2'
'-x, y+1/2, -z+1/2'
'x+1/2, -y+1/2, -z'
'-x, -y, -z'
'x-1/2, y, -z-1/2'
'x, -y-1/2, z-1/2'
'-x-1/2, y-1/2, z'

loop_
_atom_site_label
_atom_site_type_symbol
_atom_site_fract_x
_atom_site_fract_y
_atom_site_fract_z
_atom_site_U_iso_or_equiv
_atom_site_adp_type
_atom_site_occupancy
_atom_site_site_symmetry_order
_atom_site_calc_flag
_atom_site_refinement_flags_posn
_atom_site_refinement_flags_adp
_atom_site_refinement_flags_occupancy
_atom_site_disorder_assembly
_atom_site_disorder_group
S1 S 0.62261(3) -0.03928(5) 0.66922(2) 0.01885(17) Uani 1 1 d . . . . .
O1 O 0.66683(9) 0.05847(17) 0.71000(4) 0.0256(3) Uani 1 1 d . . . . .
O2 O 0.65468(9) -0.22872(17) 0.65954(5) 0.0265(3) Uani 1 1 d . . . . .
O3 O 0.61881(11) 0.5424(2) 0.41969(5) 0.0385(4) Uani 1 1 d . . . . .
N1 N 0.62923(11) 0.3740(2) 0.65283(5) 0.0241(3) Uani 1 1 d D . . . .
H1A H 0.6407(15) 0.326(3) 0.6822(5) 0.029 Uiso 1 1 d D U . . .
H1B H 0.6354(15) 0.4960(15) 0.6485(9) 0.029 Uiso 1 1 d D U . . .
N2 N 0.62803(10) 0.0702(2) 0.61720(5) 0.0205(3) Uani 1 1 d . . . . .
C1 C 0.62869(11) 0.2573(2) 0.61460(6) 0.0192(3) Uani 1 1 d . . . . .
C2 C 0.62754(11) 0.3389(2) 0.56397(6) 0.0209(4) Uani 1 1 d . . . . .
C3 C 0.65076(14) 0.5263(3) 0.55486(7) 0.0267(4) Uani 1 1 d . . . . .
H3 H 0.668114 0.605492 0.581717 0.032 Uiso 1 1 calc R U . . .
C4 C 0.64909(14) 0.6003(3) 0.50705(7) 0.0290(4) Uani 1 1 d . . . . .
H4 H 0.665406 0.728581 0.501339 0.035 Uiso 1 1 calc R U . . .
C5 C 0.62334(13) 0.4846(3) 0.46789(7) 0.0279(4) Uani 1 1 d . . . . .
C6 C 0.60128(16) 0.2961(3) 0.47642(7) 0.0343(5) Uani 1 1 d . . . . .
H6 H 0.584286 0.216813 0.449504 0.041 Uiso 1 1 calc R U . . .
C7 C 0.60398(14) 0.2235(3) 0.52383(7) 0.0283(4) Uani 1 1 d . . . . .
H7 H 0.589715 0.094030 0.529242 0.034 Uiso 1 1 calc R U . . .
C8 C 0.63217(16) 0.7382(3) 0.40981(8) 0.0396(5) Uani 1 1 d . . . . .
H8A H 0.623295 0.762065 0.374394 0.059 Uiso 1 1 calc R U . . .
H8B H 0.695610 0.774983 0.419425 0.059 Uiso 1 1 calc R U . . .
H8C H 0.586812 0.812286 0.428811 0.059 Uiso 1 1 calc R U . . .
C9 C 0.50228(12) -0.0552(2) 0.68289(6) 0.0186(3) Uani 1 1 d . . . . .
C10 C 0.44861(13) -0.1910(2) 0.65863(6) 0.0238(4) Uani 1 1 d . . . . .
H10 H 0.476469 -0.273286 0.635097 0.029 Uiso 1 1 calc R U . . .
C11 C 0.35433(14) -0.2045(3) 0.66919(7) 0.0295(4) Uani 1 1 d . . . . .
H11 H 0.317107 -0.296594 0.652895 0.035 Uiso 1 1 calc R U . . .
C12 C 0.31400(14) -0.0836(3) 0.70359(7) 0.0303(4) Uani 1 1 d . . . . .
H12 H 0.249109 -0.092763 0.710500 0.036 Uiso 1 1 calc R U . . .
C13 C 0.36771(14) 0.0501(3) 0.72790(7) 0.0286(4) Uani 1 1 d . . . . .
H13 H 0.339673 0.131207 0.751656 0.034 Uiso 1 1 calc R U . . .
C14 C 0.46261(13) 0.0660(2) 0.71764(6) 0.0240(4) Uani 1 1 d . . . . .
H14 H 0.499712 0.157924 0.734048 0.029 Uiso 1 1 calc R U . . .

loop_
_atom_site_aniso_label
_atom_site_aniso_U_11
_atom_site_aniso_U_22
_atom_site_aniso_U_33
_atom_site_aniso_U_23
_atom_site_aniso_U_13
_atom_site_aniso_U_12
S1 0.0220(3) 0.0149(2) 0.0196(2) 0.00141(13) -0.00242(13) -0.00017(14)
O1 0.0298(7) 0.0228(6) 0.0242(6) 0.0021(5) -0.0098(5) -0.0046(5)
O2 0.0281(7) 0.0169(6) 0.0346(7) 0.0016(5) 0.0006(5) 0.0029(5)
O3 0.0582(10) 0.0392(8) 0.0182(7) 0.0071(5) -0.0003(6) 0.0034(7)
N1 0.0369(9) 0.0162(7) 0.0191(7) 0.0012(5) -0.0019(6) 0.0008(6)
N2 0.0264(8) 0.0174(7) 0.0176(7) 0.0012(5) 0.0004(5) -0.0001(6)
C1 0.0162(8) 0.0196(8) 0.0219(8) 0.0017(6) 0.0003(6) -0.0002(6)
C2 0.0207(8) 0.0229(8) 0.0189(8) 0.0017(7) 0.0001(6) 0.0020(6)
C3 0.0322(10) 0.0265(9) 0.0213(9) 0.0026(7) -0.0017(7) -0.0045(8)
C4 0.0360(10) 0.0262(9) 0.0248(9) 0.0063(7) 0.0012(7) -0.0030(8)
C5 0.0311(11) 0.0341(10) 0.0185(9) 0.0063(7) 0.0019(7) 0.0066(8)
C6 0.0502(13) 0.0322(10) 0.0204(9) -0.0024(7) -0.0036(8) 0.0019(9)
C7 0.0408(11) 0.0216(8) 0.0226(9) -0.0002(7) -0.0013(7) 0.0002(8)
C8 0.0480(13) 0.0440(12) 0.0269(10) 0.0168(9) 0.0028(9) 0.0010(10)
C9 0.0220(8) 0.0178(7) 0.0161(7) 0.0027(6) -0.0009(6) 0.0003(6)
C10 0.0275(9) 0.0238(8) 0.0201(8) -0.0020(6) 0.0003(6) -0.0014(7)
C11 0.0279(10) 0.0307(10) 0.0300(10) -0.0017(7) -0.0022(7) -0.0059(8)
C12 0.0261(9) 0.0356(9) 0.0291(9) 0.0062(7) 0.0057(7) 0.0019(8)
C13 0.0344(11) 0.0295(10) 0.0221(9) 0.0014(7) 0.0064(7) 0.0055(8)
C14 0.0326(10) 0.0212(8) 0.0183(8) -0.0010(6) -0.0004(7) 0.0005(7)

loop_
_atom_type_symbol
_atom_type_description
_atom_type_scat_dispersion_real
_atom_type_scat_dispersion_imag
_atom_type_scat_source
C C 0.0181 0.0091 'International Tables Vol C Tables 4.2.6.8 and 6.1.1.4'
H H 0.0000 0.0000 'International Tables Vol C Tables 4.2.6.8 and 6.1.1.4'
N N 0.0311 0.0180 'International Tables Vol C Tables 4.2.6.8 and 6.1.1.4'
O O 0.0492 0.0322 'International Tables Vol C Tables 4.2.6.8 and 6.1.1.4'
S S 0.3331 0.5567 'International Tables Vol C Tables 4.2.6.8 and 6.1.1.4'

loop_
_geom_angle_atom_site_label_1
_geom_angle_atom_site_label_2
_geom_angle_atom_site_label_3
_geom_angle
_geom_angle_site_symmetry_1
_geom_angle_site_symmetry_3
_geom_angle_publ_flag
O2 S1 O1 116.33(8) . . ?
O2 S1 N2 105.92(7) . . ?
O1 S1 N2 114.49(7) . . ?
O2 S1 C9 106.82(8) . . ?
O1 S1 C9 107.36(8) . . ?
N2 S1 C9 105.13(7) . . ?
C5 O3 C8 117.61(17) . . ?
C1 N1 H1A 117.9(15) . . ?
C1 N1 H1B 120.7(15) . . ?
H1A N1 H1B 119(2) . . ?
C1 N2 S1 121.87(12) . . ?
N1 C1 N2 125.61(16) . . ?
N1 C1 C2 118.49(15) . . ?
N2 C1 C2 115.90(15) . . ?
C3 C2 C7 118.52(16) . . ?
C3 C2 C1 122.11(16) . . ?
C7 C2 C1 119.36(16) . . ?
C2 C3 C4 121.25(17) . . ?
C2 C3 H3 119.4 . . ?
C4 C3 H3 119.4 . . ?
C5 C4 C3 119.30(18) . . ?
C5 C4 H4 120.3 . . ?
C3 C4 H4 120.3 . . ?
O3 C5 C4 124.24(18) . . ?
O3 C5 C6 115.74(18) . . ?
C4 C5 C6 120.01(17) . . ?
C7 C6 C5 120.28(18) . . ?
C7 C6 H6 119.9 . . ?
C5 C6 H6 119.9 . . ?
C6 C7 C2 120.61(18) . . ?
C6 C7 H7 119.7 . . ?
C2 C7 H7 119.7 . . ?
O3 C8 H8A 109.5 . . ?
O3 C8 H8B 109.5 . . ?
H8A C8 H8B 109.5 . . ?
O3 C8 H8C 109.5 . . ?
H8A C8 H8C 109.5 . . ?
H8B C8 H8C 109.5 . . ?
C14 C9 C10 121.10(16) . . ?
C14 C9 S1 119.98(13) . . ?
C10 C9 S1 118.93(13) . . ?
C11 C10 C9 119.26(16) . . ?
C11 C10 H10 120.4 . . ?
C9 C10 H10 120.4 . . ?
C10 C11 C12 120.08(18) . . ?
C10 C11 H11 120.0 . . ?
C12 C11 H11 120.0 . . ?
C13 C12 C11 120.49(18) . . ?
C13 C12 H12 119.8 . . ?
C11 C12 H12 119.8 . . ?
C12 C13 C14 120.18(17) . . ?
C12 C13 H13 119.9 . . ?
C14 C13 H13 119.9 . . ?
C13 C14 C9 118.89(16) . . ?
C13 C14 H14 120.6 . . ?
C9 C14 H14 120.6 . . ?

loop_
_geom_bond_atom_site_label_1
_geom_bond_atom_site_label_2
_geom_bond_distance
_geom_bond_site_symmetry_2
_geom_bond_publ_flag
S1 O2 1.4409(13) . ?
S1 O1 1.4469(12) . ?
S1 N2 1.6069(14) . ?
S1 C9 1.7658(18) . ?
O3 C5 1.367(2) . ?
O3 C8 1.424(3) . ?
N1 C1 1.322(2) . ?
N1 H1A 0.879(10) . ?
N1 H1B 0.875(10) . ?
N2 C1 1.326(2) . ?
C1 C2 1.485(2) . ?
C2 C3 1.389(2) . ?
C2 C7 1.399(2) . ?
C3 C4 1.394(2) . ?
C3 H3 0.9500 . ?
C4 C5 1.388(3) . ?
C4 H4 0.9500 . ?
C5 C6 1.390(3) . ?
C6 C7 1.381(3) . ?
C6 H6 0.9500 . ?
C7 H7 0.9500 . ?
C8 H8A 0.9800 . ?
C8 H8B 0.9800 . ?
C8 H8C 0.9800 . ?
C9 C14 1.393(2) . ?
C9 C10 1.394(2) . ?
C10 C11 1.383(3) . ?
C10 H10 0.9500 . ?
C11 C12 1.389(3) . ?
C11 H11 0.9500 . ?
C12 C13 1.385(3) . ?
C12 H12 0.9500 . ?
C13 C14 1.391(3) . ?
C13 H13 0.9500 . ?
C14 H14 0.9500 . ?

loop_
_geom_hbond_atom_site_label_D
_geom_hbond_atom_site_label_H
_geom_hbond_atom_site_label_A
_geom_hbond_distance_DH
_geom_hbond_distance_HA
_geom_hbond_distance_DA
_geom_hbond_angle_DHA
_geom_hbond_site_symmetry_A
_geom_hbond_publ_flag
N1 H1A O1 0.879(10) 2.073(17) 2.7681(19) 135(2) . yes
N1 H1B O2 0.875(10) 1.990(12) 2.8404(19) 163(2) 1_565 yes
C3 H3 O2 0.95 2.42 3.318(2) 159 1_565 yes
C13 H13 O2 0.95 2.60 3.435(2) 147 3_656 yes

loop_
_geom_torsion_atom_site_label_1
_geom_torsion_atom_site_label_2
_geom_torsion_atom_site_label_3
_geom_torsion_atom_site_label_4
_geom_torsion
_geom_torsion_site_symmetry_1
_geom_torsion_site_symmetry_2
_geom_torsion_site_symmetry_3
_geom_torsion_site_symmetry_4
_geom_torsion_publ_flag
O2 S1 N2 C1 -161.02(13) . . . . ?
O1 S1 N2 C1 -31.46(16) . . . . ?
C9 S1 N2 C1 86.10(15) . . . . ?
S1 N2 C1 N1 3.1(2) . . . . ?
S1 N2 C1 C2 -176.09(11) . . . . ?
N1 C1 C2 C3 16.8(2) . . . . ?
N2 C1 C2 C3 -163.93(17) . . . . ?
N1 C1 C2 C7 -164.34(17) . . . . ?
N2 C1 C2 C7 14.9(2) . . . . ?
C7 C2 C3 C4 1.3(3) . . . . ?
C1 C2 C3 C4 -179.88(17) . . . . ?
C2 C3 C4 C5 0.3(3) . . . . ?
C8 O3 C5 C4 -6.7(3) . . . . ?
C8 O3 C5 C6 174.19(18) . . . . ?
C3 C4 C5 O3 179.65(18) . . . . ?
C3 C4 C5 C6 -1.2(3) . . . . ?
O3 C5 C6 C7 179.83(19) . . . . ?
C4 C5 C6 C7 0.6(3) . . . . ?
C5 C6 C7 C2 0.9(3) . . . . ?
C3 C2 C7 C6 -1.9(3) . . . . ?
C1 C2 C7 C6 179.24(18) . . . . ?
O2 S1 C9 C14 145.18(13) . . . . ?
O1 S1 C9 C14 19.73(15) . . . . ?
N2 S1 C9 C14 -102.58(14) . . . . ?
O2 S1 C9 C10 -34.47(15) . . . . ?
O1 S1 C9 C10 -159.92(13) . . . . ?
N2 S1 C9 C10 77.78(14) . . . . ?
C14 C9 C10 C11 0.3(3) . . . . ?
S1 C9 C10 C11 179.91(14) . . . . ?
C9 C10 C11 C12 0.1(3) . . . . ?
C10 C11 C12 C13 -0.6(3) . . . . ?
C11 C12 C13 C14 0.7(3) . . . . ?
C12 C13 C14 C9 -0.4(3) . . . . ?
C10 C9 C14 C13 -0.1(3) . . . . ?
S1 C9 C14 C13 -179.75(13) . . . . ?
